data_1570099
loop_
_publ_author_name
'Bear, Joseph Charles'
'Terzoudis, Nikitas'
'Cockcroft, Jeremy Karl'

_publ_section_title
;
 Single-crystal quality data from polycrystalline samples: finding the
 needle in the haystack.
;
_journal_issue 6
_journal_name_full IUCrJ
_journal_paper_doi 10.1107/S2052252523008163
_journal_volume 10
_journal_year 2023
_chemical_formula_moiety 'C6 H1 F5, 2(C4 H5)'
_chemical_formula_sum 'C14 H11 F5'
_chemical_formula_weight 274.23
_chemical_name_systematic p-xylene:pentafluorobenzene
_space_group_crystal_system triclinic
_space_group_IT_number 2
_space_group_name_Hall '-I 1'
_space_group_name_H-M_alt 'I -1'
_atom_sites_solution_hydrogens mixed
_atom_sites_solution_primary dual
_audit_creation_date 2023-08-02
_audit_creation_method
;
Olex2 1.5
(compiled 2021.12.09 svn.r5202d8cf for OlexSys, GUI svn.r6439)
;
_cell_angle_alpha 106.811(5)
_cell_angle_beta 80.111(4)
_cell_angle_gamma 97.168(4)
_cell_formula_units_Z 4
_cell_length_a 10.2296(5)
_cell_length_b 8.7819(5)
_cell_length_c 14.6776(7)
_cell_measurement_reflns_used 5497
_cell_measurement_temperature 120
_cell_measurement_theta_max 72.3460
_cell_measurement_theta_min 4.9890
_cell_volume 1239.51(12)
_computing_cell_refinement 'CrysAlisPro 1.171.42.60a (Rigaku OD, 2022)'
_computing_data_collection 'CrysAlisPro 1.171.42.60a (Rigaku OD, 2022)'
_computing_data_reduction 'CrysAlisPro 1.171.42.60a (Rigaku OD, 2022)'
_computing_molecular_graphics 'Olex2 1.5 (Dolomanov et al., 2009)'
_computing_publication_material 'Olex2 1.5 (Dolomanov et al., 2009)'
_computing_structure_refinement 'SHELXL 2014/7 (Sheldrick, 2015)'
_computing_structure_solution 'SHELXT 2014/5 (Sheldrick, 2014)'
_diffrn_ambient_environment N~2~
_diffrn_ambient_temperature 120
_diffrn_detector 'CCD plate'
_diffrn_detector_area_resol_mean 5.2031
_diffrn_detector_type Atlas
_diffrn_measured_fraction_theta_full 0.994
_diffrn_measured_fraction_theta_max 0.970
_diffrn_measurement_details
;
List of Runs (angles in degrees, time in seconds):

  # Type    Start    End  Width  t~exp~   \w     \q     \k     \f   Frames
--------------------------------------------------------------------------
  1  \w      2.00  27.00   1.00    1.00    --   38.00  87.00 170.66   25
  2  \w      9.00  34.00   1.00    1.00    --   42.00  78.00  96.55   25
  3  \w    -85.00  -7.00   1.00    1.00    --  -42.37 125.00  90.00   78
  4  \w    -99.00 -18.00   1.00    1.00    --  -42.37 -38.00 -30.00   81
  5  \w    -67.00  17.00   1.00    1.00    --  -42.37  38.00 -30.00   84
  6  \w     28.00  90.00   1.00    1.00    --   42.37-125.00  90.00   62
  7  \w     26.00  63.00   1.00    1.00    --   42.37  38.00  60.00   37
  8  \w     12.00  37.00   1.00    1.00    --   46.00  82.00  31.81   25
  9  \w     13.00  39.00   1.00    1.00    --   46.00  79.00 -69.03   26
 10  \w     14.00  42.00   1.00    1.00    --   46.00  79.00-142.31   28
 11  \w     16.00  41.00   1.00    1.00    --   50.00  81.00 -22.21   25
 12  \w     16.00  41.00   1.00    1.00    --   50.00  82.00 -98.11   25
 13  \w     16.00  41.00   1.00    1.00    --   50.00  81.00 138.30   25
 14  \w     24.00  53.00   1.00    1.00    --   54.00  71.00 -41.21   29
 15  \w     25.00  65.00   1.00    1.00    --   54.00  71.00 160.21   40
 16  \w     82.00 127.00   1.00    1.00    --   54.00  71.00 160.21   45
 17  \w     36.00  63.00   1.00    1.00    --   54.00  70.00  82.65   27
 18  \w     85.00 132.00   1.00    1.00    --   58.00  71.00-159.37   47
 19  \w     27.00  53.00   1.00    1.00    --   58.00  70.00 119.34   26
 20  \w     27.00  65.00   1.00    1.00    --   58.00  71.00-159.37   38
 21  \w    117.00 143.00   1.00    1.00    --   70.00  70.00 -31.15   26
 22  \w     40.00  66.00   1.00    1.00    --   70.00  70.00 -31.15   26
 23  \w     42.00  84.00   1.00    1.00    --   70.00  66.00  38.33   42
 24  \w     41.00  68.00   1.00    1.00    --   70.00  69.00-142.24   27
 25  \w    108.00 137.00   1.00    1.00    --   70.00  70.00 -96.69   29
 26  \w     39.00 102.00   1.00    1.00    --   70.00  70.00 -96.69   63
 27  \w     47.00  82.00   1.00    1.00    --   78.00  70.00 -31.25   35
 28  \w     61.00  92.00   1.00    1.00    --   82.00  46.00 146.11   31
 29  \w     52.00  79.00   1.00    1.00    --   82.00  64.00  -6.71   27
 30  \w     56.00  83.00   1.00    1.00    --   86.00  64.00  95.39   27
 31  \w     77.00 104.00   1.00    1.00    --  103.86  61.00 -90.00   27
 32  \w     25.00 104.00   1.00    1.00    --  103.86 -95.00 -30.00   79
 33  \w     76.00 174.00   1.00    1.00    --  103.86  61.00-180.00   98
 34  \w     75.00 148.00   1.00    1.00    --  103.86  61.00  30.00   73
 35  \w    130.00 164.00   1.00    1.00    --  103.86  61.00 -30.00   34
 36  \w    119.00 173.00   1.00    1.00    --  103.86 125.00 150.00   54
 37  \w     75.00 126.00   1.00    1.00    --  103.86  61.00 -30.00   51
 38  \w     26.00  84.00   1.00    1.00    --  103.86 -95.00 -90.00   58
 39  \w     24.00 106.00   1.00    1.00    --  103.86 -95.00  90.00   82
 40  \w     77.00 152.00   1.00    1.00    --  103.86  61.00 -60.00   75
 41  \w     75.00 111.00   1.00    1.00    --  103.86  61.00-150.00   36
 42  \w     55.00 109.00   1.00    1.00    --  103.86-108.00-135.20   54
 43  \w    143.00 170.00   1.00    1.00    --  103.86  60.00 140.18   27
 44  \w     75.00 112.00   1.00    1.00    --  103.86  61.00   0.00   37
 45  \w     78.00 105.00   1.00    1.00    --  103.86  45.00-180.00   27
 46  \w    105.00 170.00   1.00    1.00    --  103.86  77.00 120.00   65
 47  \w     75.00 103.00   1.00    1.00    --  103.86  60.00 140.18   28
 48  \w     81.00 174.00   1.00    1.00    --  103.86  61.00-120.00   93
 49  \w     32.00 129.00   1.00    1.00    --  103.86 -45.00  90.00   97
 50  \w     79.00 149.00   1.00    1.00    --  103.86  61.00  90.00   70
 51  \w     75.00 175.00   1.00    1.00    --  103.86  61.00  60.00  100
;
_diffrn_measurement_device 'four-circle diffractometer'
_diffrn_measurement_device_type 'SuperNova, Dual, Cu at home/near, Atlas'
_diffrn_measurement_method '\w scans'
_diffrn_orient_matrix_type 'CrysAlisPro convention (1999,Acta A55,543-557)'
_diffrn_orient_matrix_UB_11 -0.1003467105
_diffrn_orient_matrix_UB_12 0.1259240932
_diffrn_orient_matrix_UB_13 0.0504297572
_diffrn_orient_matrix_UB_21 0.1150541530
_diffrn_orient_matrix_UB_22 0.1321248765
_diffrn_orient_matrix_UB_23 0.0104932333
_diffrn_orient_matrix_UB_31 -0.0145455365
_diffrn_orient_matrix_UB_32 0.0219938929
_diffrn_orient_matrix_UB_33 -0.0980783227
_diffrn_radiation_monochromator mirror
_diffrn_radiation_probe x-ray
_diffrn_radiation_type 'Cu K\a'
_diffrn_radiation_wavelength 1.54184
_diffrn_reflns_av_R_equivalents 0.0516
_diffrn_reflns_av_unetI/netI 0.0312
_diffrn_reflns_Laue_measured_fraction_full 0.994
_diffrn_reflns_Laue_measured_fraction_max 0.970
_diffrn_reflns_limit_h_max 12
_diffrn_reflns_limit_h_min -12
_diffrn_reflns_limit_k_max 10
_diffrn_reflns_limit_k_min -10
_diffrn_reflns_limit_l_max 15
_diffrn_reflns_limit_l_min -17
_diffrn_reflns_number 9202
_diffrn_reflns_point_group_measured_fraction_full 0.994
_diffrn_reflns_point_group_measured_fraction_max 0.970
_diffrn_reflns_theta_full 67.684
_diffrn_reflns_theta_max 72.804
_diffrn_reflns_theta_min 5.050
_diffrn_source 'micro-focus sealed X-ray tube'
_diffrn_source_type 'SuperNova (Cu) X-ray Source'
_exptl_absorpt_coefficient_mu 1.212
_exptl_absorpt_correction_T_max 1.00000
_exptl_absorpt_correction_T_min 0.08346
_exptl_absorpt_correction_type multi-scan
_exptl_absorpt_process_details
;
CrysAlisPro 1.171.42.60a (Rigaku Oxford Diffraction, 2022)
Empirical absorption correction using spherical harmonics,
implemented in SCALE3 ABSPACK scaling algorithm.
;
_exptl_crystal_colour 'clear colourless'
_exptl_crystal_colour_lustre clear
_exptl_crystal_colour_primary colourless
_exptl_crystal_density_diffrn 1.469
_exptl_crystal_description block
_exptl_crystal_F_000 560
_exptl_crystal_preparation '0.3mm capillary 1:1 molar ratio grown at about 240-250K'
_exptl_crystal_recrystallization_method '0.3mm capillary 1:1 molar ratio grown at about 240-250K'
_exptl_crystal_size_max 0.955
_exptl_crystal_size_mid 0.383
_exptl_crystal_size_min 0.365
_refine_diff_density_max 0.781
_refine_diff_density_min -0.756
_refine_diff_density_rms 0.069
_refine_ls_extinction_method none
_refine_ls_goodness_of_fit_ref 1.092
_refine_ls_hydrogen_treatment mixed
_refine_ls_matrix_type full
_refine_ls_number_parameters 204
_refine_ls_number_reflns 2405
_refine_ls_number_restraints 8
_refine_ls_restrained_S_all 1.093
_refine_ls_R_factor_all 0.0770
_refine_ls_R_factor_gt 0.0685
_refine_ls_shift/su_max 0.000
_refine_ls_shift/su_mean 0.000
_refine_ls_structure_factor_coef Fsqd
_refine_ls_weighting_details 'w=1/[\s^2^(Fo^2^)+(0.1271P)^2^+1.1285P] where P=(Fo^2^+2Fc^2^)/3'
_refine_ls_weighting_scheme calc
_refine_ls_wR_factor_gt 0.2010
_refine_ls_wR_factor_ref 0.2184
_reflns_Friedel_coverage 0.000
_reflns_number_gt 2042
_reflns_number_total 2405
_reflns_threshold_expression 'I > 2\s(I)'
_cod_data_source_file lt5060.cif
_cod_data_source_block exp_3166
_cod_database_code 1570099
_shelx_shelxl_version_number 2014/7
_chemical_oxdiff_formula 'C6 F5 H C8 H10'
_chemical_oxdiff_usercomment 'Phase II in 0.3mm capillary 1:1 molar ratio grown at about 240-250K'
_shelx_space_group_comment
;
The symmetry employed for this shelxl refinement is uniquely defined
by the following loop, which should always be used as a source of
symmetry information in preference to the above space-group names.
They are only intended as comments.
;
_shelx_estimated_absorpt_t_max 0.666
_shelx_estimated_absorpt_t_min 0.391
_olex2_refinement_description
;
1. Fixed Uiso
 At 1.2 times of:
  All C(H) groups
 At 1.5 times of:
  All C(H,H,H) groups
2. Shared sites
{F3, H3}
{F5, H5}
{F6, H6}
3. Restrained distances
 C2-H2
 0.9 with sigma of 0.001
 H2-C1 \\sim H2-C3
 with sigma of 0.001
 F2-C1 \\sim F2-C3
 with sigma of 0.001
 H2-C6 \\sim H2-C4
 with sigma of 0.001
 F2-C6 \\sim F2-C4
 with sigma of 0.001
4. Restrained planarity
 F2, H2, C1, C2, C3
 with sigma of 0.001
5. Others
 1*[Sof(F2)+Sof(H2)]+3*[Sof(F3)+Sof(F5)+Sof(F6)+Sof(H3)+Sof(H5)+Sof(H6)]=3
 with esd of 0.001
 Sof(H2)=1-FVAR(1)
 Sof(F2)=FVAR(1)
 Sof(H3)=Sof(H5)=Sof(H6)=1-FVAR(2)
 Sof(F3)=Sof(F5)=Sof(F6)=FVAR(2)
6.a Idealised Me refined as rotating group:
 C10(H10A,H10B,H10C), C14(H14A,H14B,H14C)
;
_olex2_date_sample_data_collection 2022-03-31
_olex2_exptl_crystal_mounting_method '0.3mm capillary 1:1 molar ratio grown at about 240-250K'
_olex2_submission_special_instructions 'No special instructions were received'
_oxdiff_exptl_absorpt_empirical_details
;
Empirical correction (ABSPACK) includes:
- Absorption correction using spherical harmonics
- Frame scaling
;
_oxdiff_exptl_absorpt_empirical_full_max 12.243
_oxdiff_exptl_absorpt_empirical_full_min 0.353

loop_
_space_group_symop_operation_xyz
'x, y, z'
'x+1/2, y+1/2, z+1/2'
'-x, -y, -z'
'-x+1/2, -y+1/2, -z+1/2'

loop_
_atom_site_label
_atom_site_type_symbol
_atom_site_fract_x
_atom_site_fract_y
_atom_site_fract_z
_atom_site_U_iso_or_equiv
_atom_site_adp_type
_atom_site_occupancy
_atom_site_site_symmetry_order
_atom_site_calc_flag
_atom_site_refinement_flags_posn
_atom_site_refinement_flags_adp
_atom_site_refinement_flags_occupancy
_atom_site_disorder_assembly
_atom_site_disorder_group
F1 F 0.12221(16) 0.27163(19) 0.33788(11) 0.0556(5) Uani 1 1 d . . . A 1
F2 F 0.2523(6) 0.0057(3) 0.2786(3) 0.077(4) Uani 0.224(6) 1 d D . P A 1
F3 F 0.13694(15) -0.2759(2) 0.18275(12) 0.0527(5) Uani 0.925(2) 1 d . . P A 1
F4 F -0.11663(14) -0.29218(17) 0.15203(10) 0.0479(4) Uani 1 1 d . . . A 1
F5 F -0.25236(13) -0.0278(2) 0.21399(11) 0.0493(5) Uani 0.925(2) 1 d . . P A 1
F6 F -0.13117(16) 0.2535(2) 0.30924(12) 0.0543(5) Uani 0.925(2) 1 d . . P A 1
C1 C 0.0641(2) 0.1312(3) 0.29268(15) 0.0383(6) Uani 1 1 d D . . A 1
C2 C 0.1338(2) -0.0021(3) 0.26193(14) 0.0396(6) Uani 1 1 d D . . A 1
H2 H 0.2179(3) 0.0035(3) 0.2740(2) 0.047 Uiso 0.776(6) 1 d D U P A 1
C3 C 0.0728(2) -0.1429(3) 0.21513(16) 0.0379(6) Uani 1 1 d D . . A 1
H3 H 0.13694(15) -0.2759(2) 0.18275(12) 0.045 Uiso 0.075(2) 1 d . U P A 1
C4 C -0.05784(19) -0.1525(3) 0.19845(14) 0.0338(5) Uani 1 1 d D . . A 1
C5 C -0.12657(19) -0.0186(3) 0.23021(15) 0.0356(6) Uani 1 1 d . . . A 1
H5 H -0.25236(13) -0.0278(2) 0.21399(11) 0.043 Uiso 0.075(2) 1 d . U P A 1
C6 C -0.0666(2) 0.1242(3) 0.27724(16) 0.0387(6) Uani 1 1 d D . . A 1
H6 H -0.13117(16) 0.2535(2) 0.30924(12) 0.046 Uiso 0.075(2) 1 d . U P A 1
C7 C 0.1179(2) -0.0624(3) 0.49741(16) 0.0362(5) Uani 1 1 d . . . B 2
H7 H 0.200(3) -0.105(3) 0.500(2) 0.050(8) Uiso 1 1 d . . . C 2
C8 C 0.1051(2) 0.0999(3) 0.53641(15) 0.0358(5) Uani 1 1 d . . . B 2
H8 H 0.177(3) 0.173(3) 0.5626(19) 0.040(7) Uiso 1 1 d . . . D 2
C9 C -0.0133(2) 0.1653(3) 0.53981(15) 0.0348(5) Uani 1 1 d . . . B 2
C10 C -0.0278(3) 0.3408(3) 0.5817(2) 0.0501(7) Uani 1 1 d . . . B 2
H10A H -0.1046 0.3697 0.5604 0.075 Uiso 1 1 calc R U . B 2
H10B H 0.0530 0.4010 0.5602 0.075 Uiso 1 1 calc R U . B 2
H10C H -0.0413 0.3662 0.6521 0.075 Uiso 1 1 calc R U . B 2
C11 C 0.1156(2) 0.0835(3) 0.02823(15) 0.0372(6) Uani 1 1 d . . . E 3
H11 H 0.196(3) 0.142(3) 0.050(2) 0.052(8) Uiso 1 1 d . . . F 3
C12 C -0.1126(2) 0.0785(3) 0.01443(16) 0.0374(6) Uani 1 1 d . . . E 3
H12 H -0.186(3) 0.141(4) 0.023(2) 0.066(9) Uiso 1 1 d . . . G 3
C13 C 0.0027(2) 0.1659(3) 0.04410(15) 0.0364(5) Uani 1 1 d . . . E 3
C14 C 0.0061(4) 0.3424(3) 0.0901(2) 0.0655(9) Uani 1 1 d . . . E 3
H14A H -0.0133 0.3628 0.1601 0.098 Uiso 1 1 calc R U . E 3
H14B H -0.0609 0.3878 0.0675 0.098 Uiso 1 1 calc R U . E 3
H14C H 0.0946 0.3920 0.0728 0.098 Uiso 1 1 calc R U . E 3

loop_
_atom_site_aniso_label
_atom_site_aniso_U_11
_atom_site_aniso_U_22
_atom_site_aniso_U_33
_atom_site_aniso_U_23
_atom_site_aniso_U_13
_atom_site_aniso_U_12
F1 0.0595(9) 0.0536(9) 0.0465(9) 0.0061(7) -0.0137(7) -0.0130(7)
F2 0.023(3) 0.152(9) 0.067(5) 0.053(5) -0.011(3) -0.011(4)
F3 0.0452(8) 0.0551(10) 0.0600(11) 0.0131(8) -0.0072(7) 0.0190(7)
F4 0.0474(8) 0.0471(8) 0.0468(9) 0.0104(6) -0.0126(6) -0.0077(6)
F5 0.0243(7) 0.0746(11) 0.0545(10) 0.0252(8) -0.0049(6) 0.0067(6)
F6 0.0509(9) 0.0538(10) 0.0572(11) 0.0120(8) 0.0021(7) 0.0226(7)
C1 0.0405(12) 0.0473(13) 0.0260(11) 0.0118(9) -0.0049(9) -0.0052(9)
C2 0.0280(10) 0.0605(15) 0.0337(12) 0.0178(10) -0.0078(8) -0.0002(9)
C3 0.0340(11) 0.0473(12) 0.0342(12) 0.0140(10) -0.0010(9) 0.0086(9)
C4 0.0331(11) 0.0433(12) 0.0256(10) 0.0122(9) -0.0051(8) -0.0025(9)
C5 0.0237(9) 0.0568(14) 0.0296(11) 0.0188(10) -0.0017(8) 0.0024(9)
C6 0.0387(12) 0.0439(12) 0.0329(12) 0.0123(10) 0.0037(9) 0.0084(9)
C7 0.0267(9) 0.0522(13) 0.0316(11) 0.0145(10) -0.0031(8) 0.0049(8)
C8 0.0257(10) 0.0515(13) 0.0312(11) 0.0150(9) -0.0056(8) -0.0044(8)
C9 0.0315(10) 0.0459(12) 0.0275(11) 0.0136(9) 0.0000(8) 0.0017(9)
C10 0.0526(14) 0.0468(14) 0.0476(15) 0.0124(11) 0.0023(11) 0.0061(11)
C11 0.0273(10) 0.0526(14) 0.0321(12) 0.0147(10) -0.0068(8) -0.0061(9)
C12 0.0280(10) 0.0536(14) 0.0339(12) 0.0169(10) 0.0005(8) 0.0099(9)
C13 0.0410(12) 0.0394(11) 0.0262(11) 0.0099(9) 0.0031(9) 0.0031(9)
C14 0.095(2) 0.0398(14) 0.0482(16) 0.0052(12) 0.0125(15) 0.0031(13)

loop_
_atom_type_symbol
_atom_type_description
_atom_type_scat_dispersion_real
_atom_type_scat_dispersion_imag
_atom_type_scat_source
C C 0.0181 0.0091 'International Tables Vol C Tables 4.2.6.8 and 6.1.1.4'
H H 0.0000 0.0000 'International Tables Vol C Tables 4.2.6.8 and 6.1.1.4'
F F 0.0727 0.0534 'International Tables Vol C Tables 4.2.6.8 and 6.1.1.4'

loop_
_exptl_crystal_face_index_h
_exptl_crystal_face_index_k
_exptl_crystal_face_index_l
_exptl_crystal_face_perp_dist
3 4 0 0.2935
-3 -4 0 0.1000
-2 2 -9 0.4425
2 -2 9 0.4868
-6 -2 0 0.0820
6 3 -1 0.2969
-6 0 1 0.0820
6 0 -1 0.2770
-5 3 1 0.1164
5 -3 -1 0.2622
2 -5 -1 0.1640
-2 5 1 0.2001

loop_
_geom_angle_atom_site_label_1
_geom_angle_atom_site_label_2
_geom_angle_atom_site_label_3
_geom_angle
_geom_angle_site_symmetry_1
_geom_angle_site_symmetry_3
_geom_angle_publ_flag
C2 F2 H2 0.38(10) . . ?
C3 F3 H3 0.00(8) . . ?
C5 F5 H5 0.00(5) . . ?
C6 F6 H6 0.00(18) . . ?
F1 C1 C2 120.1(2) . . ?
F1 C1 C6 118.8(2) . . ?
C2 C1 C6 121.0(2) . . ?
F2 C2 C1 120.2(2) . . ?
F2 C2 H2 0.15(4) . . ?
F2 C2 C3 120.9(2) . . ?
C1 C2 H2 120.1(3) . . ?
C3 C2 C1 118.9(2) . . ?
C3 C2 H2 120.9(3) . . ?
F3 C3 C2 121.2(2) . . ?
F3 C3 H3 0.0 . . ?
F3 C3 C4 117.77(19) . . ?
C2 C3 H3 121.2(2) . . ?
C2 C3 C4 121.0(2) . . ?
C4 C3 H3 117.77(19) . . ?
F4 C4 C3 120.3(2) . . ?
F4 C4 C5 120.25(19) . . ?
C5 C4 C3 119.41(19) . . ?
F5 C5 C4 119.4(2) . . ?
F5 C5 H5 0.0 . . ?
F5 C5 C6 120.2(2) . . ?
C4 C5 H5 119.4(2) . . ?
C4 C5 C6 120.4(2) . . ?
C6 C5 H5 120.2(2) . . ?
F6 C6 C1 119.4(2) . . ?
F6 C6 C5 121.3(2) . . ?
F6 C6 H6 0.0 . . ?
C1 C6 H6 119.4(2) . . ?
C5 C6 C1 119.26(18) . . ?
C5 C6 H6 121.3(2) . . ?
C8 C7 H7 118.9(17) . . ?
C8 C7 C9 121.3(2) . 3_556 ?
C9 C7 H7 119.7(17) 3_556 . ?
C7 C8 H8 122.3(15) . . ?
C7 C8 C9 121.0(2) . . ?
C9 C8 H8 116.7(15) . . ?
C7 C9 C8 117.7(2) 3_556 . ?
C7 C9 C10 121.0(2) 3_556 . ?
C8 C9 C10 121.3(2) . . ?
C9 C10 H10A 109.5 . . ?
C9 C10 H10B 109.5 . . ?
C9 C10 H10C 109.5 . . ?
H10A C10 H10B 109.5 . . ?
H10A C10 H10C 109.5 . . ?
H10B C10 H10C 109.5 . . ?
C12 C11 H11 120.3(17) 3 . ?
C12 C11 C13 121.2(2) 3 . ?
C13 C11 H11 118.5(17) . . ?
C11 C12 H12 123.8(19) 3 . ?
C11 C12 C13 121.5(2) 3 . ?
C13 C12 H12 114.6(19) . . ?
C11 C13 C14 121.2(2) . . ?
C12 C13 C11 117.3(2) . . ?
C12 C13 C14 121.5(2) . . ?
C13 C14 H14A 109.5 . . ?
C13 C14 H14B 109.5 . . ?
C13 C14 H14C 109.5 . . ?
H14A C14 H14B 109.5 . . ?
H14A C14 H14C 109.5 . . ?
H14B C14 H14C 109.5 . . ?

loop_
_geom_bond_atom_site_label_1
_geom_bond_atom_site_label_2
_geom_bond_distance
_geom_bond_site_symmetry_2
_geom_bond_publ_flag
F1 C1 1.339(3) . ?
F2 C2 1.267(7) . ?
F2 H2 0.367(7) . ?
F3 C3 1.335(3) . ?
F3 H3 0.000(6) . ?
F4 C4 1.343(2) . ?
F5 C5 1.337(2) . ?
F5 H5 0.000(4) . ?
F6 C6 1.311(2) . ?
F6 H6 0.000(7) . ?
C1 C2 1.369(3) . ?
C1 C6 1.385(3) . ?
C2 H2 0.9001(10) . ?
C2 C3 1.362(3) . ?
C3 H3 1.335(3) . ?
C3 C4 1.387(3) . ?
C4 C5 1.368(3) . ?
C5 H5 1.337(2) . ?
C5 C6 1.370(3) . ?
C6 H6 1.311(2) . ?
C7 H7 0.98(3) . ?
C7 C8 1.387(3) . ?
C7 C9 1.391(3) 3_556 ?
C8 H8 0.97(3) . ?
C8 C9 1.392(3) . ?
C9 C7 1.391(3) 3_556 ?
C9 C10 1.501(3) . ?
C10 H10A 0.9800 . ?
C10 H10B 0.9800 . ?
C10 H10C 0.9800 . ?
C11 H11 0.96(3) . ?
C11 C12 1.378(3) 3 ?
C11 C13 1.390(3) . ?
C12 C11 1.378(3) 3 ?
C12 H12 0.96(3) . ?
C12 C13 1.388(3) . ?
C13 C14 1.500(3) . ?
C14 H14A 0.9800 . ?
C14 H14B 0.9800 . ?
C14 H14C 0.9800 . ?

loop_
_geom_torsion_atom_site_label_1
_geom_torsion_atom_site_label_2
_geom_torsion_atom_site_label_3
_geom_torsion_atom_site_label_4
_geom_torsion
_geom_torsion_site_symmetry_1
_geom_torsion_site_symmetry_2
_geom_torsion_site_symmetry_3
_geom_torsion_site_symmetry_4
_geom_torsion_publ_flag
F1 C1 C2 F2 2.1(3) . . . . ?
F1 C1 C2 C3 -179.22(18) . . . . ?
F1 C1 C6 F6 -1.7(3) . . . . ?
F1 C1 C6 C5 179.37(18) . . . . ?
F2 C2 C3 F3 -2.1(3) . . . . ?
F2 C2 C3 C4 178.7(3) . . . . ?
F3 C3 C4 F4 0.7(3) . . . . ?
F3 C3 C4 C5 -179.71(19) . . . . ?
F4 C4 C5 F5 -0.5(3) . . . . ?
F4 C4 C5 C6 -179.73(18) . . . . ?
F5 C5 C6 F6 1.6(3) . . . . ?
F5 C5 C6 C1 -179.56(19) . . . . ?
C1 C2 C3 F3 179.20(19) . . . . ?
C1 C2 C3 C4 0.0(3) . . . . ?
C2 C1 C6 F6 178.72(18) . . . . ?
C2 C1 C6 C5 -0.2(3) . . . . ?
C2 C3 C4 F4 179.87(17) . . . . ?
C2 C3 C4 C5 -0.5(3) . . . . ?
C3 C4 C5 F5 179.89(18) . . . . ?
C3 C4 C5 C6 0.6(3) . . . . ?
C4 C5 C6 F6 -179.19(19) . . . . ?
C4 C5 C6 C1 -0.3(3) . . . . ?
C6 C1 C2 F2 -178.4(3) . . . . ?
C6 C1 C2 C3 0.3(3) . . . . ?
C7 C8 C9 C7 -0.1(3) . . . 3_556 ?
C7 C8 C9 C10 -179.9(2) . . . . ?
C9 C7 C8 C9 0.1(4) 3_556 . . . ?
C11 C12 C13 C11 0.6(4) 3 . . . ?
C11 C12 C13 C14 179.7(2) 3 . . . ?
C12 C11 C13 C12 -0.6(4) 3 . . . ?
C12 C11 C13 C14 -179.7(2) 3 . . . ?

loop_
_exptl_oxdiff_crystal_face_indexfrac_h
_exptl_oxdiff_crystal_face_indexfrac_k
_exptl_oxdiff_crystal_face_indexfrac_l
_exptl_oxdiff_crystal_face_x
_exptl_oxdiff_crystal_face_y
_exptl_oxdiff_crystal_face_z
3.3636 4.4072 0.2981 0.2325 0.9724 0.0188
-3.3545 -4.4180 -0.2524 -0.2324 -0.9723 -0.0236
-1.7696 2.3585 -9.4042 0.0003 0.0093 1.0000
1.7466 -2.3877 9.4002 -0.0019 -0.0159 -0.9999
-5.5746 -2.4672 0.3848 0.2681 -0.9633 -0.0109
5.5279 2.5218 -0.6120 -0.2680 0.9628 0.0351
-6.3281 0.1118 1.2792 0.7136 -0.6999 -0.0310
6.3821 -0.1770 -1.0149 -0.7139 0.7002 0.0028
-5.4844 2.7806 1.3454 0.9683 -0.2495 0.0090
5.4953 -2.7949 -1.2865 -0.9683 0.2495 -0.0152
1.6010 -5.1588 -0.9969 -0.8606 -0.5079 -0.0390
-1.6059 5.1647 0.9706 0.8605 0.5078 0.0418
